data_2237692
loop_
_publ_author_name
'Sakamoto, Rei'
'Hijikata, Daichi'
'Isozaki, Katsuhiro'
'Yonezawa, Noriyuki'
'Okamoto, Akiko'

_publ_section_title
;
 Bis(1-benzoyl-7-methoxynaphthalen-2-yl) terephthalate
;
_journal_issue 4
_journal_name_full 'Acta Crystallographica Section E'
_journal_page_first o557
_journal_paper_doi 10.1107/S1600536813007186
_journal_volume 69
_journal_year 2013
_chemical_formula_iupac 'C44 H30 O8'
_chemical_formula_moiety 'C44 H30 O8'
_chemical_formula_sum 'C44 H30 O8'
_chemical_formula_weight 686.72
_chemical_name_systematic
;
Bis(1-benzoyl-7-methoxynaphthalen-2-yl) terephthalate
;
_space_group_IT_number 14
_symmetry_cell_setting monoclinic
_symmetry_space_group_name_Hall '-P 2ybc'
_symmetry_space_group_name_H-M 'P 1 21/c 1'
_atom_sites_solution_hydrogens geom
_atom_sites_solution_primary direct
_atom_sites_solution_secondary difmap
_audit_creation_method SHELXL-97
_cell_angle_alpha 90.00
_cell_angle_beta 106.610(5)
_cell_angle_gamma 90.00
_cell_formula_units_Z 2
_cell_length_a 9.977(5)
_cell_length_b 14.922(7)
_cell_length_c 11.709(6)
_cell_measurement_reflns_used 4873
_cell_measurement_temperature 173(2)
_cell_measurement_theta_max 31.22
_cell_measurement_theta_min 2.13
_cell_volume 1670.5(14)
_computing_cell_refinement 'CrystalClear (Rigaku, 2006)'
_computing_data_collection 'CrystalClear (Rigaku, 2006)'
_computing_data_reduction 'CrystalClear (Rigaku, 2006)'
_computing_molecular_graphics 'CrystalStructure (Rigaku, 2010)'
_computing_publication_material 'CrystalStructure (Rigaku, 2010)'
_computing_structure_refinement 'SHELXL97 (Sheldrick, 2008)'
_computing_structure_solution 'SHELXS97 (Sheldrick, 2008)'
_diffrn_ambient_temperature 173(2)
_diffrn_detector_area_resol_mean 7.314
_diffrn_measured_fraction_theta_full 0.988
_diffrn_measured_fraction_theta_max 0.988
_diffrn_measurement_device_type 'Rigaku Saturn70'
_diffrn_measurement_method \w
_diffrn_radiation_monochromator graphite
_diffrn_radiation_source 'fine-focus sealed tube'
_diffrn_radiation_type MoK\a
_diffrn_radiation_wavelength 0.71070
_diffrn_reflns_av_R_equivalents 0.0483
_diffrn_reflns_av_sigmaI/netI 0.0411
_diffrn_reflns_limit_h_max 11
_diffrn_reflns_limit_h_min -11
_diffrn_reflns_limit_k_max 17
_diffrn_reflns_limit_k_min -13
_diffrn_reflns_limit_l_max 13
_diffrn_reflns_limit_l_min -13
_diffrn_reflns_number 10969
_diffrn_reflns_theta_full 25.00
_diffrn_reflns_theta_max 25.00
_diffrn_reflns_theta_min 3.28
_diffrn_standards_number 0
_exptl_absorpt_coefficient_mu 0.094
_exptl_absorpt_correction_T_max 0.9972
_exptl_absorpt_correction_T_min 0.9851
_exptl_absorpt_correction_type numerical
_exptl_absorpt_process_details '(NUMABS; Higashi, 1999)'
_exptl_crystal_colour colorless
_exptl_crystal_density_diffrn 1.365
_exptl_crystal_density_method 'not measured'
_exptl_crystal_description block
_exptl_crystal_F_000 716
_exptl_crystal_size_max 0.16
_exptl_crystal_size_mid 0.13
_exptl_crystal_size_min 0.03
_refine_diff_density_max 0.182
_refine_diff_density_min -0.177
_refine_ls_extinction_method none
_refine_ls_goodness_of_fit_ref 1.039
_refine_ls_hydrogen_treatment constr
_refine_ls_matrix_type full
_refine_ls_number_parameters 236
_refine_ls_number_reflns 2909
_refine_ls_number_restraints 0
_refine_ls_restrained_S_all 1.039
_refine_ls_R_factor_all 0.0589
_refine_ls_R_factor_gt 0.0435
_refine_ls_shift/su_max 0.000
_refine_ls_shift/su_mean 0.000
_refine_ls_structure_factor_coef Fsqd
_refine_ls_weighting_details 'calc w=1/[\s^2^(Fo^2^)+(0.0716P)^2^+0.0599P] where P=(Fo^2^+2Fc^2^)/3'
_refine_ls_weighting_scheme calc
_refine_ls_wR_factor_gt 0.1113
_refine_ls_wR_factor_ref 0.1216
_reflns_number_gt 2354
_reflns_number_total 2909
_reflns_threshold_expression >2sigma(I)
_cod_data_source_file rn2113.cif
_cod_data_source_block I
_cod_database_code 2237692
_cod_database_fobs_code 2237692

loop_
_symmetry_equiv_pos_as_xyz
'x, y, z'
'-x, y+1/2, -z+1/2'
'-x, -y, -z'
'x, -y+1/2, z+1/2'

loop_
_atom_site_type_symbol
_atom_site_label
_atom_site_fract_x
_atom_site_fract_y
_atom_site_fract_z
_atom_site_U_iso_or_equiv
_atom_site_adp_type
_atom_site_calc_flag
_atom_site_refinement_flags
_atom_site_occupancy
_atom_site_symmetry_multiplicity
O O1 0.89735(14) 0.10507(8) 0.99483(11) 0.0365(3) Uani d . 1 1
O O2 0.58268(14) 0.02769(9) 1.24046(11) 0.0370(4) Uani d . 1 1
O O3 0.88903(12) -0.06534(8) 0.75583(10) 0.0274(3) Uani d . 1 1
O O4 0.71518(13) -0.10741(8) 0.59275(11) 0.0331(3) Uani d . 1 1
C C1 0.78482(18) -0.02789(11) 0.90842(14) 0.0250(4) Uani d . 1 1
C C2 0.81191(18) -0.09200(11) 0.83329(15) 0.0268(4) Uani d . 1 1
C C3 0.78049(19) -0.18316(12) 0.83991(16) 0.0300(4) Uani d . 1 1
H H3 0.8021 -0.2253 0.7870 0.036 Uiso calc R 1 1
C C4 0.71849(19) -0.20981(12) 0.92361(16) 0.0317(4) Uani d . 1 1
H H4 0.6966 -0.2714 0.9288 0.038 Uiso calc R 1 1
C C5 0.6193(2) -0.17586(12) 1.08887(16) 0.0323(4) Uani d . 1 1
H H5 0.5964 -0.2373 1.0932 0.039 Uiso calc R 1 1
C C6 0.58792(19) -0.11631(12) 1.16488(16) 0.0328(4) Uani d . 1 1
H H6 0.5437 -0.1363 1.2221 0.039 Uiso calc R 1 1
C C7 0.62077(19) -0.02485(12) 1.15912(15) 0.0298(4) Uani d . 1 1
C C8 0.68635(18) 0.00528(12) 1.07862(14) 0.0268(4) Uani d . 1 1
H H8 0.7093 0.0670 1.0768 0.032 Uiso calc R 1 1
C C9 0.72028(18) -0.05563(11) 0.99763(15) 0.0263(4) Uani d . 1 1
C C10 0.68584(18) -0.14785(11) 1.00309(15) 0.0286(4) Uani d . 1 1
C C11 0.83238(18) 0.06688(11) 0.90305(15) 0.0273(4) Uani d . 1 1
C C12 0.79951(18) 0.11478(11) 0.78599(15) 0.0272(4) Uani d . 1 1
C C13 0.68449(19) 0.09267(11) 0.69170(16) 0.0295(4) Uani d . 1 1
H H13 0.6248 0.0451 0.7002 0.035 Uiso calc R 1 1
C C14 0.6557(2) 0.13957(12) 0.58465(17) 0.0366(5) Uani d . 1 1
H H14 0.5757 0.1250 0.5208 0.044 Uiso calc R 1 1
C C15 0.7446(2) 0.20763(13) 0.57206(18) 0.0426(5) Uani d . 1 1
H H15 0.7262 0.2393 0.4988 0.051 Uiso calc R 1 1
C C16 0.8603(2) 0.22994(13) 0.66549(19) 0.0425(5) Uani d . 1 1
H H16 0.9210 0.2765 0.6558 0.051 Uiso calc R 1 1
C C17 0.8877(2) 0.18470(12) 0.77284(18) 0.0365(5) Uani d . 1 1
H H17 0.9660 0.2010 0.8374 0.044 Uiso calc R 1 1
C C18 0.6184(2) 0.12025(13) 1.24527(18) 0.0409(5) Uani d . 1 1
H H18A 0.5809 0.1469 1.1661 0.049 Uiso calc R 1 1
H H18B 0.7204 0.1267 1.2711 0.049 Uiso calc R 1 1
H H18C 0.5784 0.1509 1.3020 0.049 Uiso calc R 1 1
C C19 0.82851(18) -0.07386(11) 0.63596(15) 0.0259(4) Uani d . 1 1
C C20 0.91934(18) -0.03603(11) 0.56745(15) 0.0256(4) Uani d . 1 1
C C21 0.87490(19) -0.04257(12) 0.44403(16) 0.0306(4) Uani d . 1 1
H H21 0.7890 -0.0716 0.4059 0.037 Uiso calc R 1 1
C C22 1.04521(19) 0.00720(12) 0.62350(15) 0.0316(4) Uani d . 1 1
H H22 1.0756 0.0122 0.7079 0.038 Uiso calc R 1 1

loop_
_atom_site_aniso_label
_atom_site_aniso_U_11
_atom_site_aniso_U_22
_atom_site_aniso_U_33
_atom_site_aniso_U_12
_atom_site_aniso_U_13
_atom_site_aniso_U_23
O1 0.0435(8) 0.0394(8) 0.0269(7) -0.0090(6) 0.0105(6) -0.0069(6)
O2 0.0448(8) 0.0425(8) 0.0294(7) 0.0008(6) 0.0198(6) -0.0037(5)
O3 0.0321(7) 0.0316(7) 0.0211(6) -0.0011(5) 0.0120(5) -0.0004(5)
O4 0.0366(8) 0.0359(7) 0.0287(7) -0.0071(6) 0.0124(6) -0.0030(5)
C1 0.0281(9) 0.0274(9) 0.0202(9) 0.0003(7) 0.0080(7) 0.0017(7)
C2 0.0286(9) 0.0326(10) 0.0206(9) 0.0002(7) 0.0092(7) 0.0035(7)
C3 0.0372(10) 0.0271(10) 0.0281(10) 0.0013(7) 0.0130(8) -0.0007(7)
C4 0.0399(11) 0.0252(9) 0.0319(10) 0.0005(8) 0.0133(8) 0.0024(7)
C5 0.0364(10) 0.0310(10) 0.0311(10) 0.0000(8) 0.0122(8) 0.0063(8)
C6 0.0346(10) 0.0403(11) 0.0267(10) 0.0005(8) 0.0140(8) 0.0073(8)
C7 0.0298(10) 0.0399(11) 0.0211(9) 0.0052(8) 0.0097(7) 0.0006(7)
C8 0.0291(9) 0.0303(9) 0.0213(9) 0.0016(7) 0.0074(7) 0.0012(7)
C9 0.0268(9) 0.0304(10) 0.0211(9) 0.0016(7) 0.0059(7) 0.0036(7)
C10 0.0307(10) 0.0301(10) 0.0253(9) 0.0000(7) 0.0086(8) 0.0046(7)
C11 0.0283(9) 0.0301(10) 0.0262(9) -0.0003(7) 0.0125(8) -0.0014(7)
C12 0.0316(10) 0.0254(9) 0.0275(10) 0.0023(7) 0.0131(8) 0.0004(7)
C13 0.0327(10) 0.0269(9) 0.0314(10) 0.0016(7) 0.0134(8) 0.0002(7)
C14 0.0411(11) 0.0342(11) 0.0329(11) 0.0030(9) 0.0079(9) 0.0040(8)
C15 0.0561(13) 0.0356(11) 0.0366(12) 0.0030(10) 0.0143(10) 0.0131(8)
C16 0.0475(12) 0.0329(11) 0.0503(13) -0.0046(9) 0.0191(10) 0.0111(9)
C17 0.0382(11) 0.0331(10) 0.0395(11) -0.0045(8) 0.0131(9) 0.0029(8)
C18 0.0505(13) 0.0428(12) 0.0333(11) 0.0048(9) 0.0182(10) -0.0040(8)
C19 0.0325(10) 0.0227(9) 0.0240(9) 0.0024(7) 0.0105(8) -0.0018(7)
C20 0.0300(9) 0.0240(9) 0.0253(9) 0.0027(7) 0.0121(7) 0.0007(7)
C21 0.0307(10) 0.0370(10) 0.0261(10) -0.0051(8) 0.0110(8) -0.0023(7)
C22 0.0366(10) 0.0392(10) 0.0190(9) -0.0029(8) 0.0078(8) -0.0016(8)

loop_
_atom_type_symbol
_atom_type_description
_atom_type_scat_dispersion_real
_atom_type_scat_dispersion_imag
_atom_type_scat_source
C C 0.0033 0.0016 'International Tables Vol C Tables 4.2.6.8 and 6.1.1.4'
H H 0.0000 0.0000 'International Tables Vol C Tables 4.2.6.8 and 6.1.1.4'
O O 0.0106 0.0060 'International Tables Vol C Tables 4.2.6.8 and 6.1.1.4'

loop_
_geom_angle_atom_site_label_1
_geom_angle_atom_site_label_2
_geom_angle_atom_site_label_3
_geom_angle_site_symmetry_1
_geom_angle
C7 O2 C18 . 117.86(14)
C19 O3 C2 . 118.32(13)
C2 C1 C9 . 118.35(15)
C2 C1 C11 . 120.41(15)
C9 C1 C11 . 121.05(15)
C1 C2 C3 . 123.39(16)
C1 C2 O3 . 117.35(15)
C3 C2 O3 . 118.86(15)
C4 C3 C2 . 118.58(16)
C4 C3 H3 . 120.7
C2 C3 H3 . 120.7
C3 C4 C10 . 121.40(17)
C3 C4 H4 . 119.3
C10 C4 H4 . 119.3
C6 C5 C10 . 121.01(17)
C6 C5 H5 . 119.5
C10 C5 H5 . 119.5
C5 C6 C7 . 120.15(16)
C5 C6 H6 . 119.9
C7 C6 H6 . 119.9
O2 C7 C8 . 125.02(17)
O2 C7 C6 . 114.00(15)
C8 C7 C6 . 120.98(16)
C7 C8 C9 . 120.07(17)
C7 C8 H8 . 120.0
C9 C8 H8 . 120.0
C8 C9 C10 . 118.76(15)
C8 C9 C1 . 122.84(16)
C10 C9 C1 . 118.38(15)
C4 C10 C5 . 121.11(16)
C4 C10 C9 . 119.88(16)
C5 C10 C9 . 119.02(16)
O1 C11 C12 . 120.23(16)
O1 C11 C1 . 119.77(16)
C12 C11 C1 . 120.00(15)
C13 C12 C17 . 119.52(17)
C13 C12 C11 . 122.05(16)
C17 C12 C11 . 118.43(16)
C12 C13 C14 . 120.55(17)
C12 C13 H13 . 119.7
C14 C13 H13 . 119.7
C15 C14 C13 . 119.44(18)
C15 C14 H14 . 120.3
C13 C14 H14 . 120.3
C14 C15 C16 . 120.47(18)
C14 C15 H15 . 119.8
C16 C15 H15 . 119.8
C17 C16 C15 . 120.28(19)
C17 C16 H16 . 119.9
C15 C16 H16 . 119.9
C16 C17 C12 . 119.72(19)
C16 C17 H17 . 120.1
C12 C17 H17 . 120.1
O2 C18 H18A . 109.5
O2 C18 H18B . 109.5
H18A C18 H18B . 109.5
O2 C18 H18C . 109.5
H18A C18 H18C . 109.5
H18B C18 H18C . 109.5
O4 C19 O3 . 123.71(16)
O4 C19 C20 . 125.10(16)
O3 C19 C20 . 111.19(14)
C21 C20 C22 . 119.86(16)
C21 C20 C19 . 118.26(16)
C22 C20 C19 . 121.86(16)
C22 C21 C20 3_756 120.34(17)
C22 C21 H21 3_756 119.8
C20 C21 H21 . 119.8
C21 C22 C20 3_756 119.80(17)
C21 C22 H22 3_756 120.1
C20 C22 H22 . 120.1

loop_
_geom_bond_atom_site_label_1
_geom_bond_atom_site_label_2
_geom_bond_site_symmetry_2
_geom_bond_distance
O1 C11 . 1.225(2)
O2 C7 . 1.369(2)
O2 C18 . 1.423(2)
O3 C19 . 1.366(2)
O3 C2 . 1.404(2)
O4 C19 . 1.208(2)
C1 C2 . 1.378(2)
C1 C9 . 1.436(2)
C1 C11 . 1.499(2)
C2 C3 . 1.403(3)
C3 C4 . 1.359(2)
C3 H3 . 0.9500
C4 C10 . 1.414(3)
C4 H4 . 0.9500
C5 C6 . 1.356(3)
C5 C10 . 1.416(2)
C5 H5 . 0.9500
C6 C7 . 1.410(3)
C6 H6 . 0.9500
C7 C8 . 1.368(2)
C8 C9 . 1.422(2)
C8 H8 . 0.9500
C9 C10 . 1.424(3)
C11 C12 . 1.497(2)
C12 C13 . 1.386(3)
C12 C17 . 1.401(3)
C13 C14 . 1.392(3)
C13 H13 . 0.9500
C14 C15 . 1.384(3)
C14 H14 . 0.9500
C15 C16 . 1.385(3)
C15 H15 . 0.9500
C16 C17 . 1.383(3)
C16 H16 . 0.9500
C17 H17 . 0.9500
C18 H18A . 0.9800
C18 H18B . 0.9800
C18 H18C . 0.9800
C19 C20 . 1.483(2)
C20 C21 . 1.389(3)
C20 C22 . 1.397(3)
C21 C22 3_756 1.378(3)
C21 H21 . 0.9500
C22 C21 3_756 1.378(3)
C22 H22 . 0.9500

loop_
_geom_hbond_atom_site_label_D
_geom_hbond_atom_site_label_H
_geom_hbond_atom_site_label_A
_geom_hbond_site_symmetry_A
_geom_hbond_distance_DH
_geom_hbond_distance_HA
_geom_hbond_distance_DA
_geom_hbond_angle_DHA
C8 H8 O1 . 0.95 2.41 2.965(3) 117
C16 H16 O1 4_554 0.95 2.55 3.258(3) 132
C22 H22 O3 . 0.95 2.39 2.717(3) 100

loop_
_geom_torsion_atom_site_label_1
_geom_torsion_atom_site_label_2
_geom_torsion_atom_site_label_3
_geom_torsion_atom_site_label_4
_geom_torsion_site_symmetry_4
_geom_torsion
C9 C1 C2 C3 . -0.4(3)
C11 C1 C2 C3 . 174.71(16)
C9 C1 C2 O3 . -173.00(14)
C11 C1 C2 O3 . 2.1(2)
C19 O3 C2 C1 . -120.17(17)
C19 O3 C2 C3 . 66.9(2)
C1 C2 C3 C4 . 0.9(3)
O3 C2 C3 C4 . 173.35(16)
C2 C3 C4 C10 . -0.1(3)
C10 C5 C6 C7 . 0.3(3)
C18 O2 C7 C8 . -2.5(3)
C18 O2 C7 C6 . 176.79(16)
C5 C6 C7 O2 . 179.69(17)
C5 C6 C7 C8 . -1.0(3)
O2 C7 C8 C9 . -179.64(16)
C6 C7 C8 C9 . 1.1(3)
C7 C8 C9 C10 . -0.6(2)
C7 C8 C9 C1 . 177.87(16)
C2 C1 C9 C8 . -179.22(16)
C11 C1 C9 C8 . 5.7(3)
C2 C1 C9 C10 . -0.8(2)
C11 C1 C9 C10 . -175.87(15)
C3 C4 C10 C5 . 179.04(17)
C3 C4 C10 C9 . -1.1(3)
C6 C5 C10 C4 . -179.90(17)
C6 C5 C10 C9 . 0.2(3)
C8 C9 C10 C4 . -179.97(16)
C1 C9 C10 C4 . 1.5(2)
C8 C9 C10 C5 . -0.1(2)
C1 C9 C10 C5 . -178.62(16)
C2 C1 C11 O1 . -129.92(19)
C9 C1 C11 O1 . 45.1(2)
C2 C1 C11 C12 . 50.6(2)
C9 C1 C11 C12 . -134.45(17)
O1 C11 C12 C13 . -152.96(17)
C1 C11 C12 C13 . 26.6(2)
O1 C11 C12 C17 . 26.3(2)
C1 C11 C12 C17 . -154.14(16)
C17 C12 C13 C14 . -0.3(3)
C11 C12 C13 C14 . 178.96(16)
C12 C13 C14 C15 . 1.2(3)
C13 C14 C15 C16 . -0.9(3)
C14 C15 C16 C17 . -0.4(3)
C15 C16 C17 C12 . 1.3(3)
C13 C12 C17 C16 . -1.0(3)
C11 C12 C17 C16 . 179.72(17)
C2 O3 C19 O4 . -4.1(2)
C2 O3 C19 C20 . 175.43(13)
O4 C19 C20 C21 . -2.9(3)
O3 C19 C20 C21 . 177.60(14)
O4 C19 C20 C22 . 175.60(17)
O3 C19 C20 C22 . -3.9(2)
C22 C20 C21 C22 3_756 0.5(3)
C19 C20 C21 C22 3_756 179.03(16)
C21 C20 C22 C21 3_756 -0.5(3)
C19 C20 C22 C21 3_756 -178.97(16)
